data_4508415
loop_
_publ_author_name
'Bajpai, Alankriti'
'Venugopalan, Paloth'
'Moorthy, Jarugu Narasimha'

_publ_section_title
;
 Self-Assembly of Rigid Three-Connecting Mesitylenetribenzoic Acid:
 Multifarious Supramolecular Synthons and Solvent-Induced Supramolecular
 Isomerism
;
_journal_issue 11
_journal_name_full 'Crystal Growth &amp; Design'
_journal_page_first 4721
_journal_paper_doi 10.1021/cg400805c
_journal_volume 13
_journal_year 2013
_chemical_formula_sum 'C44 H55 K O14'
_chemical_formula_weight 846.98
_chemical_name_common 1,3,5-Tris(4-carboxyphenyl)mesitylene
_chemical_name_systematic
;
 1,3,5-Tris(4-carboxyphenyl)mesitylene-{potassium-18-crown-6}-2methanol
;
_space_group_IT_number 14
_symmetry_space_group_name_Hall '-P 2ybc'
_symmetry_space_group_name_H-M 'P 1 21/c 1'
_atom_sites_solution_hydrogens geom
_atom_sites_solution_primary direct
_atom_sites_solution_secondary difmap
_audit_creation_method SHELXL-97
_cell_angle_alpha 90.00
_cell_angle_beta 101.695(2)
_cell_angle_gamma 90.00
_cell_formula_units_Z 4
_cell_length_a 12.8757(14)
_cell_length_b 14.1279(15)
_cell_length_c 24.656(3)
_cell_measurement_temperature 293(2)
_cell_volume 4392.0(9)
_computing_structure_refinement 'SHELXL-97 (Sheldrick, 1997)'
_diffrn_ambient_temperature 293(2)
_diffrn_measured_fraction_theta_full 0.995
_diffrn_measured_fraction_theta_max 0.995
_diffrn_radiation_monochromator graphite
_diffrn_radiation_source 'fine-focus sealed tube'
_diffrn_radiation_type MoK\a
_diffrn_radiation_wavelength 0.71073
_diffrn_reflns_av_R_equivalents 0.0581
_diffrn_reflns_av_sigmaI/netI 0.0639
_diffrn_reflns_limit_h_max 15
_diffrn_reflns_limit_h_min -15
_diffrn_reflns_limit_k_max 16
_diffrn_reflns_limit_k_min -16
_diffrn_reflns_limit_l_max 29
_diffrn_reflns_limit_l_min -15
_diffrn_reflns_number 22433
_diffrn_reflns_theta_full 25.00
_diffrn_reflns_theta_max 25.00
_diffrn_reflns_theta_min 1.67
_exptl_absorpt_coefficient_mu 0.186
_exptl_crystal_density_diffrn 1.281
_exptl_crystal_density_method 'not measured'
_exptl_crystal_F_000 1800
_refine_diff_density_max 0.762
_refine_diff_density_min -0.421
_refine_diff_density_rms 0.068
_refine_ls_extinction_method none
_refine_ls_goodness_of_fit_ref 1.044
_refine_ls_hydrogen_treatment mixed
_refine_ls_matrix_type full
_refine_ls_number_parameters 551
_refine_ls_number_reflns 7707
_refine_ls_number_restraints 2
_refine_ls_restrained_S_all 1.045
_refine_ls_R_factor_all 0.0754
_refine_ls_R_factor_gt 0.0580
_refine_ls_shift/su_max 0.001
_refine_ls_shift/su_mean 0.000
_refine_ls_structure_factor_coef Fsqd
_refine_ls_weighting_details 'calc w=1/[\s^2^(Fo^2^)+(0.0976P)^2^+0.0000P] where P=(Fo^2^+2Fc^2^)/3'
_refine_ls_weighting_scheme calc
_refine_ls_wR_factor_gt 0.1529
_refine_ls_wR_factor_ref 0.1666
_reflns_number_gt 5846
_reflns_number_total 7707
_reflns_threshold_expression >2sigma(I)
_cod_data_source_file cg400805c_si_004.cif
_cod_data_source_block MTB-KCM
_cod_original_cell_volume 4392.1(8)
_cod_database_code 4508415

loop_
_symmetry_equiv_pos_as_xyz
'x, y, z'
'-x, y+1/2, -z+1/2'
'-x, -y, -z'
'x, -y-1/2, z-1/2'

loop_
_atom_site_label
_atom_site_type_symbol
_atom_site_fract_x
_atom_site_fract_y
_atom_site_fract_z
_atom_site_U_iso_or_equiv
_atom_site_adp_type
_atom_site_occupancy
_atom_site_symmetry_multiplicity
_atom_site_calc_flag
_atom_site_refinement_flags
_atom_site_disorder_assembly
_atom_site_disorder_group
K1 K 0.06182(4) 0.04418(4) 0.33603(2) 0.02890(17) Uani 1 1 d . . .
O1 O 0.52321(13) 0.95704(10) 0.43043(7) 0.0277(4) Uani 1 1 d . . .
H1A H 0.5610 0.9924 0.4165 0.042 Uiso 1 1 calc R . .
O2 O 0.60202(15) 0.84404(11) 0.39002(8) 0.0377(5) Uani 1 1 d . . .
O3 O -0.05769(13) 0.18639(12) 0.36920(7) 0.0360(4) Uani 1 1 d . . .
O4 O -0.17080(12) 0.23391(12) 0.42132(7) 0.0312(4) Uani 1 1 d . . .
H1A H -0.2160 0.2194 0.3941 0.047 Uiso 1 1 calc R . .
O5 O 0.62746(12) 0.42086(11) 0.88728(6) 0.0255(4) Uani 1 1 d . . .
O6 O 0.68425(13) 0.30281(11) 0.84212(7) 0.0295(4) Uani 1 1 d . . .
O7 O -0.12500(14) -0.06181(12) 0.31733(8) 0.0392(5) Uani 1 1 d . . .
O8 O 0.01017(15) -0.04974(12) 0.42660(8) 0.0380(5) Uani 1 1 d . . .
O9 O 0.21775(14) 0.01672(12) 0.43133(7) 0.0347(4) Uani 1 1 d . . .
O10 O 0.25169(13) 0.15391(11) 0.35353(7) 0.0329(4) Uani 1 1 d . . .
O11 O 0.11192(14) 0.15178(12) 0.24685(8) 0.0392(5) Uani 1 1 d . . .
O12 O -0.09111(15) 0.07536(13) 0.23850(8) 0.0421(5) Uani 1 1 d . . .
O13 O 0.16548(18) -0.12241(15) 0.31879(9) 0.0605(6) Uani 1 1 d . . .
H13A H 0.1559 -0.1313 0.2853 0.091 Uiso 1 1 calc R . .
C1 C 0.37276(17) 0.58535(14) 0.54775(9) 0.0198(5) Uani 1 1 d . . .
C2 C 0.28737(17) 0.53125(15) 0.51908(9) 0.0214(5) Uani 1 1 d . . .
C3 C 0.24738(17) 0.45666(15) 0.54662(9) 0.0197(5) Uani 1 1 d . . .
C4 C 0.29087(17) 0.43663(15) 0.60238(9) 0.0202(5) Uani 1 1 d . . .
C5 C 0.37934(17) 0.48944(15) 0.63005(9) 0.0204(5) Uani 1 1 d . . .
C6 C 0.41998(17) 0.56417(15) 0.60311(10) 0.0218(5) Uani 1 1 d . . .
C7 C 0.24114(19) 0.55347(16) 0.45882(10) 0.0270(5) Uani 1 1 d . . .
H7A H 0.2397 0.6208 0.4534 0.040 Uiso 1 1 calc R . .
H7B H 0.1703 0.5288 0.4491 0.040 Uiso 1 1 calc R . .
H7C H 0.2842 0.5248 0.4358 0.040 Uiso 1 1 calc R . .
C8 C 0.24717(19) 0.35736(16) 0.63176(10) 0.0268(5) Uani 1 1 d . . .
H8A H 0.1739 0.3475 0.6151 0.040 Uiso 1 1 calc R . .
H8B H 0.2533 0.3735 0.6701 0.040 Uiso 1 1 calc R . .
H8C H 0.2864 0.3005 0.6288 0.040 Uiso 1 1 calc R . .
C9 C 0.51469(18) 0.62082(17) 0.63175(10) 0.0275(5) Uani 1 1 d . . .
H9A H 0.4910 0.6747 0.6496 0.041 Uiso 1 1 calc R . .
H9B H 0.5543 0.6418 0.6049 0.041 Uiso 1 1 calc R . .
H9C H 0.5591 0.5819 0.6589 0.041 Uiso 1 1 calc R . .
C10 C 0.41805(17) 0.66131(15) 0.51713(9) 0.0216(5) Uani 1 1 d . . .
C11 C 0.39046(18) 0.75589(16) 0.51998(10) 0.0260(5) Uani 1 1 d . . .
H11A H 0.3433 0.7737 0.5421 0.031 Uiso 1 1 calc R . .
C12 C 0.43225(19) 0.82407(16) 0.49023(10) 0.0281(6) Uani 1 1 d . . .
H12A H 0.4134 0.8872 0.4928 0.034 Uiso 1 1 calc R . .
C13 C 0.50196(17) 0.79888(15) 0.45672(9) 0.0211(5) Uani 1 1 d . . .
C14 C 0.53125(19) 0.70481(16) 0.45473(10) 0.0266(5) Uani 1 1 d . . .
H14A H 0.5795 0.6872 0.4331 0.032 Uiso 1 1 calc R . .
C15 C 0.48970(19) 0.63710(16) 0.48441(10) 0.0275(6) Uani 1 1 d . . .
H15A H 0.5100 0.5742 0.4825 0.033 Uiso 1 1 calc R . .
C16 C 0.54808(18) 0.86809(15) 0.42233(10) 0.0228(5) Uani 1 1 d . . .
C17 C 0.16270(17) 0.39441(15) 0.51406(9) 0.0206(5) Uani 1 1 d . . .
C18 C 0.18752(18) 0.33494(16) 0.47358(10) 0.0249(5) Uani 1 1 d . . .
H18A H 0.2572 0.3316 0.4688 0.030 Uiso 1 1 calc R . .
C19 C 0.11052(18) 0.28059(16) 0.44020(10) 0.0248(5) Uani 1 1 d . . .
H19A H 0.1285 0.2423 0.4128 0.030 Uiso 1 1 calc R . .
C20 C 0.00645(17) 0.28341(15) 0.44767(9) 0.0212(5) Uani 1 1 d . . .
C21 C -0.01826(18) 0.34018(15) 0.48890(10) 0.0238(5) Uani 1 1 d . . .
H21A H -0.0875 0.3415 0.4945 0.029 Uiso 1 1 calc R . .
C22 C 0.05869(18) 0.39520(15) 0.52199(9) 0.0231(5) Uani 1 1 d . . .
H22A H 0.0407 0.4328 0.5496 0.028 Uiso 1 1 calc R . .
C23 C -0.07732(18) 0.22859(16) 0.40915(10) 0.0242(5) Uani 1 1 d . . .
C24 C 0.43590(17) 0.45959(15) 0.68673(10) 0.0214(5) Uani 1 1 d . . .
C25 C 0.44465(17) 0.51807(16) 0.73285(9) 0.0223(5) Uani 1 1 d . . .
H25A H 0.4105 0.5764 0.7295 0.027 Uiso 1 1 calc R . .
C26 C 0.50367(18) 0.49030(16) 0.78381(10) 0.0229(5) Uani 1 1 d . . .
H26A H 0.5090 0.5306 0.8141 0.027 Uiso 1 1 calc R . .
C27 C 0.55506(17) 0.40314(15) 0.79051(9) 0.0210(5) Uani 1 1 d . . .
C28 C 0.5446(2) 0.34384(16) 0.74471(10) 0.0291(6) Uani 1 1 d . . .
H28A H 0.5777 0.2850 0.7484 0.035 Uiso 1 1 calc R . .
C29 C 0.4860(2) 0.37100(16) 0.69381(10) 0.0300(6) Uani 1 1 d . . .
H29A H 0.4797 0.3300 0.6638 0.036 Uiso 1 1 calc R . .
C30 C 0.62578(17) 0.37452(15) 0.84417(10) 0.0215(5) Uani 1 1 d . . .
C31 C -0.1569(2) -0.0820(2) 0.36866(14) 0.0490(8) Uani 1 1 d . . .
H31A H -0.2150 -0.1270 0.3624 0.059 Uiso 1 1 calc R . .
H31B H -0.1812 -0.0244 0.3835 0.059 Uiso 1 1 calc R . .
C32 C -0.0652(3) -0.12211(19) 0.40915(13) 0.0466(8) Uani 1 1 d . . .
H32A H -0.0895 -0.1478 0.4409 0.056 Uiso 1 1 calc R . .
H32B H -0.0328 -0.1729 0.3919 0.056 Uiso 1 1 calc R . .
C33 C 0.0994(2) -0.0824(2) 0.46672(12) 0.0470(8) Uani 1 1 d . . .
H33A H 0.1313 -0.1365 0.4522 0.056 Uiso 1 1 calc R . .
H33B H 0.0764 -0.1020 0.5001 0.056 Uiso 1 1 calc R . .
C34 C 0.1780(2) -0.0052(2) 0.47978(11) 0.0440(7) Uani 1 1 d . . .
H34A H 0.1450 0.0504 0.4921 0.053 Uiso 1 1 calc R . .
H34B H 0.2358 -0.0247 0.5093 0.053 Uiso 1 1 calc R . .
C35 C 0.3042(2) 0.08228(18) 0.44199(12) 0.0377(7) Uani 1 1 d . . .
H35A H 0.3636 0.0547 0.4677 0.045 Uiso 1 1 calc R . .
H35B H 0.2829 0.1396 0.4585 0.045 Uiso 1 1 calc R . .
C36 C 0.3363(2) 0.10531(19) 0.38835(12) 0.0376(7) Uani 1 1 d . . .
H36A H 0.3993 0.1447 0.3952 0.045 Uiso 1 1 calc R . .
H36B H 0.3524 0.0475 0.3705 0.045 Uiso 1 1 calc R . .
C37 C 0.2799(2) 0.1832(2) 0.30298(12) 0.0410(7) Uani 1 1 d . . .
H37A H 0.3053 0.1293 0.2851 0.049 Uiso 1 1 calc R . .
H37B H 0.3363 0.2298 0.3107 0.049 Uiso 1 1 calc R . .
C38 C 0.1862(2) 0.22471(18) 0.26588(12) 0.0414(7) Uani 1 1 d . . .
H38A H 0.1540 0.2721 0.2857 0.050 Uiso 1 1 calc R . .
H38B H 0.2075 0.2551 0.2346 0.050 Uiso 1 1 calc R . .
C39 C 0.0218(3) 0.1848(2) 0.20856(14) 0.0576(9) Uani 1 1 d . . .
H39A H 0.0437 0.2113 0.1764 0.069 Uiso 1 1 calc R . .
H39B H -0.0130 0.2344 0.2255 0.069 Uiso 1 1 calc R . .
C40 C -0.0529(3) 0.1062(3) 0.19139(13) 0.0564(9) Uani 1 1 d . . .
H40A H -0.1115 0.1273 0.1627 0.068 Uiso 1 1 calc R . .
H40B H -0.0173 0.0546 0.1767 0.068 Uiso 1 1 calc R . .
C42 C -0.2073(2) -0.0173(2) 0.27939(15) 0.0518(8) Uani 1 1 d . . .
H42A H -0.2277 0.0409 0.2953 0.062 Uiso 1 1 calc R . .
H42B H -0.2687 -0.0585 0.2714 0.062 Uiso 1 1 calc R . .
C41 C -0.1700(2) 0.0044(2) 0.22694(14) 0.0527(8) Uani 1 1 d . . .
H41A H -0.1410 -0.0522 0.2134 0.063 Uiso 1 1 calc R . .
H41B H -0.2289 0.0263 0.1987 0.063 Uiso 1 1 calc R . .
C43 C 0.2615(3) -0.1639(3) 0.3447(2) 0.0794(12) Uani 1 1 d . . .
H43A H 0.3141 -0.1526 0.3229 0.119 Uiso 1 1 calc R . .
H43B H 0.2517 -0.2309 0.3480 0.119 Uiso 1 1 calc R . .
H43C H 0.2844 -0.1369 0.3808 0.119 Uiso 1 1 calc R . .
O14 O 0.1597(3) -0.1006(2) 0.17867(14) 0.0513(13) Uani 0.622(7) 1 d PD A 1
H14B H 0.1655 -0.0461 0.1902 0.077 Uiso 0.622(7) 1 calc PR A 1
C44 C 0.0933(5) -0.1537(5) 0.2085(3) 0.0373(15) Uani 0.622(7) 1 d PD A 1
H44A H 0.1370 -0.1900 0.2373 0.056 Uiso 0.622(7) 1 calc PR A 1
H44B H 0.0485 -0.1957 0.1834 0.056 Uiso 0.622(7) 1 calc PR A 1
H44C H 0.0501 -0.1108 0.2245 0.056 Uiso 0.622(7) 1 calc PR A 1
O14A O 0.1101(9) -0.1572(13) 0.2023(6) 0.199(10) Uani 0.378(7) 1 d PD A 2
H14C H 0.0984 -0.1194 0.1765 0.299 Uiso 0.378(7) 1 calc PR A 2
C44A C 0.2206(8) -0.1719(6) 0.2187(4) 0.049(3) Uani 0.378(7) 1 d PD A 2
H44D H 0.2452 -0.1461 0.2551 0.073 Uiso 0.378(7) 1 calc PR A 2
H44E H 0.2563 -0.1411 0.1930 0.073 Uiso 0.378(7) 1 calc PR A 2
H44F H 0.2354 -0.2386 0.2192 0.073 Uiso 0.378(7) 1 calc PR A 2

loop_
_atom_site_aniso_label
_atom_site_aniso_U_11
_atom_site_aniso_U_22
_atom_site_aniso_U_33
_atom_site_aniso_U_23
_atom_site_aniso_U_13
_atom_site_aniso_U_12
K1 0.0275(3) 0.0336(3) 0.0249(3) 0.0010(2) 0.0036(2) -0.0038(2)
O1 0.0330(10) 0.0217(8) 0.0307(10) 0.0017(7) 0.0121(8) -0.0009(7)
O2 0.0477(11) 0.0299(9) 0.0433(12) 0.0038(8) 0.0277(10) 0.0025(8)
O3 0.0294(10) 0.0421(10) 0.0364(11) -0.0185(8) 0.0063(8) -0.0046(8)
O4 0.0231(9) 0.0455(10) 0.0237(10) -0.0071(8) 0.0015(7) -0.0084(7)
O5 0.0273(9) 0.0274(9) 0.0198(9) -0.0006(7) -0.0002(7) 0.0040(7)
O6 0.0301(10) 0.0313(9) 0.0248(10) -0.0014(7) 0.0005(7) 0.0114(7)
O7 0.0258(10) 0.0409(11) 0.0514(13) -0.0090(9) 0.0089(9) -0.0023(8)
O8 0.0470(11) 0.0337(10) 0.0368(11) 0.0025(8) 0.0168(9) -0.0002(8)
O9 0.0388(11) 0.0397(10) 0.0241(10) -0.0035(8) 0.0027(8) 0.0024(8)
O10 0.0283(9) 0.0350(10) 0.0360(11) -0.0002(8) 0.0079(8) 0.0023(8)
O11 0.0421(11) 0.0373(10) 0.0376(11) 0.0129(8) 0.0063(9) 0.0043(8)
O12 0.0369(11) 0.0485(11) 0.0375(12) -0.0038(9) -0.0005(9) 0.0057(9)
O13 0.0684(16) 0.0659(15) 0.0438(13) -0.0185(11) 0.0037(12) 0.0059(12)
C1 0.0219(12) 0.0175(11) 0.0209(13) -0.0007(9) 0.0060(10) 0.0027(9)
C2 0.0191(12) 0.0246(12) 0.0207(13) -0.0029(10) 0.0044(10) 0.0033(9)
C3 0.0170(11) 0.0218(11) 0.0198(13) -0.0033(9) 0.0029(10) 0.0023(9)
C4 0.0201(11) 0.0200(11) 0.0210(13) -0.0018(9) 0.0051(10) 0.0029(9)
C5 0.0202(11) 0.0222(11) 0.0184(12) -0.0026(9) 0.0028(10) 0.0026(9)
C6 0.0185(12) 0.0234(12) 0.0233(13) -0.0034(9) 0.0041(10) 0.0032(9)
C7 0.0279(13) 0.0276(13) 0.0236(14) 0.0004(10) 0.0008(11) -0.0025(10)
C8 0.0263(13) 0.0286(13) 0.0248(14) 0.0004(10) 0.0037(10) -0.0033(10)
C9 0.0253(13) 0.0313(13) 0.0238(13) 0.0006(10) 0.0000(10) -0.0046(10)
C10 0.0218(12) 0.0236(12) 0.0174(12) -0.0013(9) -0.0004(10) -0.0016(9)
C11 0.0282(13) 0.0250(12) 0.0279(14) -0.0020(10) 0.0131(11) 0.0010(10)
C12 0.0325(14) 0.0194(12) 0.0350(15) -0.0018(10) 0.0130(12) 0.0010(10)
C13 0.0195(11) 0.0235(12) 0.0191(12) -0.0005(9) 0.0009(10) 0.0003(9)
C14 0.0280(13) 0.0289(13) 0.0262(14) 0.0040(10) 0.0136(11) 0.0065(10)
C15 0.0354(14) 0.0203(12) 0.0288(14) 0.0026(10) 0.0114(11) 0.0065(10)
C16 0.0218(12) 0.0252(12) 0.0209(13) -0.0001(10) 0.0035(10) -0.0001(9)
C17 0.0221(12) 0.0184(11) 0.0200(12) 0.0017(9) 0.0013(10) 0.0013(9)
C18 0.0161(11) 0.0296(12) 0.0285(14) -0.0020(10) 0.0032(10) 0.0000(9)
C19 0.0236(12) 0.0285(13) 0.0223(13) -0.0055(10) 0.0044(10) -0.0005(10)
C20 0.0212(12) 0.0224(11) 0.0195(12) 0.0006(9) 0.0027(10) -0.0022(9)
C21 0.0184(12) 0.0273(12) 0.0253(13) 0.0018(10) 0.0037(10) 0.0010(9)
C22 0.0251(12) 0.0229(12) 0.0211(13) -0.0029(9) 0.0041(10) 0.0022(9)
C23 0.0259(13) 0.0232(12) 0.0229(13) 0.0025(10) 0.0037(11) -0.0020(9)
C24 0.0188(12) 0.0225(12) 0.0216(13) 0.0001(9) 0.0012(10) -0.0011(9)
C25 0.0226(12) 0.0219(11) 0.0223(13) 0.0004(9) 0.0038(10) 0.0046(9)
C26 0.0228(12) 0.0261(12) 0.0188(13) -0.0022(9) 0.0022(10) -0.0008(9)
C27 0.0182(11) 0.0244(12) 0.0195(12) 0.0010(9) 0.0020(9) -0.0010(9)
C28 0.0357(14) 0.0234(12) 0.0252(14) 0.0000(10) -0.0010(11) 0.0064(10)
C29 0.0358(14) 0.0282(13) 0.0228(14) -0.0062(10) -0.0016(11) 0.0068(11)
C30 0.0173(11) 0.0212(11) 0.0248(13) 0.0018(10) 0.0016(10) -0.0016(9)
C31 0.0400(17) 0.0485(17) 0.068(2) -0.0192(16) 0.0327(17) -0.0141(14)
C32 0.062(2) 0.0362(15) 0.0519(19) -0.0073(14) 0.0353(17) -0.0115(14)
C33 0.0576(19) 0.0482(17) 0.0383(18) 0.0185(14) 0.0172(15) 0.0124(15)
C34 0.0504(18) 0.0568(18) 0.0241(15) 0.0048(13) 0.0054(13) 0.0129(15)
C35 0.0312(14) 0.0337(14) 0.0409(18) -0.0084(12) -0.0098(12) 0.0050(11)
C36 0.0212(13) 0.0397(15) 0.0488(18) -0.0046(13) -0.0004(12) 0.0025(11)
C37 0.0419(16) 0.0392(15) 0.0475(18) -0.0077(13) 0.0224(14) -0.0127(12)
C38 0.0583(19) 0.0292(14) 0.0409(17) 0.0061(12) 0.0204(15) 0.0010(13)
C39 0.049(2) 0.066(2) 0.056(2) 0.0310(17) 0.0071(17) 0.0180(17)
C40 0.052(2) 0.078(2) 0.0340(18) 0.0096(16) -0.0037(15) 0.0189(17)
C42 0.0271(15) 0.0522(18) 0.073(2) -0.0104(16) 0.0028(15) -0.0016(13)
C41 0.0388(17) 0.0499(18) 0.057(2) -0.0100(15) -0.0196(15) 0.0015(14)
C43 0.058(2) 0.058(2) 0.126(4) -0.018(2) 0.028(2) 0.0087(18)
O14 0.061(2) 0.040(2) 0.056(2) -0.0064(16) 0.0191(19) -0.0193(16)
C44 0.056(3) 0.039(3) 0.023(3) -0.015(2) 0.022(3) -0.025(3)
O14A 0.29(2) 0.231(16) 0.124(12) -0.097(11) 0.147(15) -0.157(17)
C44A 0.066(6) 0.033(4) 0.045(5) -0.011(4) 0.006(5) 0.004(4)

loop_
_atom_type_symbol
_atom_type_description
_atom_type_scat_dispersion_real
_atom_type_scat_dispersion_imag
_atom_type_scat_source
C C 0.0033 0.0016 'International Tables Vol C Tables 4.2.6.8 and 6.1.1.4'
H H 0.0000 0.0000 'International Tables Vol C Tables 4.2.6.8 and 6.1.1.4'
O O 0.0106 0.0060 'International Tables Vol C Tables 4.2.6.8 and 6.1.1.4'
K K 0.2009 0.2494 'International Tables Vol C Tables 4.2.6.8 and 6.1.1.4'

loop_
_geom_angle_atom_site_label_1
_geom_angle_atom_site_label_2
_geom_angle_atom_site_label_3
_geom_angle
O3 K1 O9 101.61(5)
O3 K1 O7 85.74(5)
O9 K1 O7 120.88(6)
O3 K1 O8 82.59(5)
O9 K1 O8 60.51(5)
O7 K1 O8 62.61(6)
O3 K1 O12 78.67(6)
O9 K1 O12 178.23(6)
O7 K1 O12 60.86(6)
O8 K1 O12 121.24(6)
O3 K1 O11 93.87(5)
O9 K1 O11 119.11(5)
O7 K1 O11 118.72(6)
O8 K1 O11 176.18(5)
O12 K1 O11 59.12(6)
O3 K1 O10 94.13(5)
O9 K1 O10 60.00(5)
O7 K1 O10 179.12(6)
O8 K1 O10 118.24(6)
O12 K1 O10 118.26(6)
O11 K1 O10 60.42(5)
C16 O1 H1A 109.5
C23 O3 K1 144.64(16)
C23 O4 H1A 109.5
C42 O7 C31 111.3(2)
C42 O7 K1 112.08(16)
C31 O7 K1 110.58(15)
C32 O8 C33 112.4(2)
C32 O8 K1 111.10(16)
C33 O8 K1 114.71(15)
C34 O9 C35 112.6(2)
C34 O9 K1 114.62(15)
C35 O9 K1 117.70(14)
C36 O10 C37 111.63(19)
C36 O10 K1 110.95(14)
C37 O10 K1 112.77(14)
C39 O11 C38 112.7(2)
C39 O11 K1 113.96(16)
C38 O11 K1 111.99(15)
C41 O12 C40 114.0(2)
C41 O12 K1 114.21(17)
C40 O12 K1 116.67(16)
C43 O13 H13A 109.5
C2 C1 C6 120.8(2)
C2 C1 C10 118.7(2)
C6 C1 C10 120.3(2)
C1 C2 C3 119.3(2)
C1 C2 C7 119.4(2)
C3 C2 C7 121.2(2)
C4 C3 C2 120.8(2)
C4 C3 C17 120.53(19)
C2 C3 C17 118.6(2)
C3 C4 C5 119.2(2)
C3 C4 C8 120.5(2)
C5 C4 C8 120.2(2)
C6 C5 C4 120.6(2)
C6 C5 C24 119.7(2)
C4 C5 C24 119.48(19)
C5 C6 C1 119.3(2)
C5 C6 C9 121.4(2)
C1 C6 C9 119.3(2)
C2 C7 H7A 109.5
C2 C7 H7B 109.5
H7A C7 H7B 109.5
C2 C7 H7C 109.5
H7A C7 H7C 109.5
H7B C7 H7C 109.5
C4 C8 H8A 109.5
C4 C8 H8B 109.5
H8A C8 H8B 109.5
C4 C8 H8C 109.5
H8A C8 H8C 109.5
H8B C8 H8C 109.5
C6 C9 H9A 109.5
C6 C9 H9B 109.5
H9A C9 H9B 109.5
C6 C9 H9C 109.5
H9A C9 H9C 109.5
H9B C9 H9C 109.5
C15 C10 C11 118.3(2)
C15 C10 C1 119.34(19)
C11 C10 C1 122.3(2)
C12 C11 C10 120.8(2)
C12 C11 H11A 119.6
C10 C11 H11A 119.6
C11 C12 C13 120.4(2)
C11 C12 H12A 119.8
C13 C12 H12A 119.8
C12 C13 C14 118.8(2)
C12 C13 C16 123.4(2)
C14 C13 C16 117.7(2)
C15 C14 C13 120.7(2)
C15 C14 H14A 119.7
C13 C14 H14A 119.7
C14 C15 C10 120.9(2)
C14 C15 H15A 119.5
C10 C15 H15A 119.5
O2 C16 O1 123.8(2)
O2 C16 C13 122.6(2)
O1 C16 C13 113.59(19)
C18 C17 C22 118.3(2)
C18 C17 C3 119.36(19)
C22 C17 C3 122.4(2)
C19 C18 C17 121.4(2)
C19 C18 H18A 119.3
C17 C18 H18A 119.3
C18 C19 C20 119.9(2)
C18 C19 H19A 120.1
C20 C19 H19A 120.1
C21 C20 C19 119.1(2)
C21 C20 C23 121.5(2)
C19 C20 C23 119.3(2)
C20 C21 C22 121.0(2)
C20 C21 H21A 119.5
C22 C21 H21A 119.5
C21 C22 C17 120.4(2)
C21 C22 H22A 119.8
C17 C22 H22A 119.8
O3 C23 O4 124.5(2)
O3 C23 C20 121.5(2)
O4 C23 C20 113.9(2)
C25 C24 C29 118.0(2)
C25 C24 C5 122.56(19)
C29 C24 C5 119.4(2)
C26 C25 C24 120.7(2)
C26 C25 H25A 119.6
C24 C25 H25A 119.6
C25 C26 C27 121.2(2)
C25 C26 H26A 119.4
C27 C26 H26A 119.4
C28 C27 C26 118.1(2)
C28 C27 C30 119.7(2)
C26 C27 C30 122.1(2)
C29 C28 C27 121.0(2)
C29 C28 H28A 119.5
C27 C28 H28A 119.5
C28 C29 C24 120.9(2)
C28 C29 H29A 119.5
C24 C29 H29A 119.5
O5 C30 O6 123.1(2)
O5 C30 C27 120.89(19)
O6 C30 C27 116.0(2)
O7 C31 C32 109.6(2)
O7 C31 H31A 109.7
C32 C31 H31A 109.7
O7 C31 H31B 109.7
C32 C31 H31B 109.7
H31A C31 H31B 108.2
O8 C32 C31 109.2(2)
O8 C32 H32A 109.8
C31 C32 H32A 109.8
O8 C32 H32B 109.8
C31 C32 H32B 109.8
H32A C32 H32B 108.3
O8 C33 C34 109.3(2)
O8 C33 H33A 109.8
C34 C33 H33A 109.8
O8 C33 H33B 109.8
C34 C33 H33B 109.8
H33A C33 H33B 108.3
O9 C34 C33 108.9(2)
O9 C34 H34A 109.9
C33 C34 H34A 109.9
O9 C34 H34B 109.9
C33 C34 H34B 109.9
H34A C34 H34B 108.3
O9 C35 C36 108.8(2)
O9 C35 H35A 109.9
C36 C35 H35A 109.9
O9 C35 H35B 109.9
C36 C35 H35B 109.9
H35A C35 H35B 108.3
O10 C36 C35 108.9(2)
O10 C36 H36A 109.9
C35 C36 H36A 109.9
O10 C36 H36B 109.9
C35 C36 H36B 109.9
H36A C36 H36B 108.3
O10 C37 C38 109.6(2)
O10 C37 H37A 109.8
C38 C37 H37A 109.8
O10 C37 H37B 109.8
C38 C37 H37B 109.8
H37A C37 H37B 108.2
O11 C38 C37 109.1(2)
O11 C38 H38A 109.9
C37 C38 H38A 109.9
O11 C38 H38B 109.9
C37 C38 H38B 109.9
H38A C38 H38B 108.3
O11 C39 C40 109.9(2)
O11 C39 H39A 109.7
C40 C39 H39A 109.7
O11 C39 H39B 109.7
C40 C39 H39B 109.7
H39A C39 H39B 108.2
O12 C40 C39 108.1(3)
O12 C40 H40A 110.1
C39 C40 H40A 110.1
O12 C40 H40B 110.1
C39 C40 H40B 110.1
H40A C40 H40B 108.4
O7 C42 C41 109.5(2)
O7 C42 H42A 109.8
C41 C42 H42A 109.8
O7 C42 H42B 109.8
C41 C42 H42B 109.8
H42A C42 H42B 108.2
O12 C41 C42 108.2(2)
O12 C41 H41A 110.1
C42 C41 H41A 110.1
O12 C41 H41B 110.1
C42 C41 H41B 110.1
H41A C41 H41B 108.4
O13 C43 H43A 109.5
O13 C43 H43B 109.5
H43A C43 H43B 109.5
O13 C43 H43C 109.5
H43A C43 H43C 109.5
H43B C43 H43C 109.5
C44 O14 H14B 109.5
O14 C44 H44A 109.5
O14 C44 H44B 109.5
H44A C44 H44B 109.5
O14 C44 H44C 109.5
H44A C44 H44C 109.5
H44B C44 H44C 109.5
C44A O14A H14C 109.5
O14A C44A H44D 109.5
O14A C44A H44E 109.5
H44D C44A H44E 109.5
O14A C44A H44F 109.5
H44D C44A H44F 109.5
H44E C44A H44F 109.5

loop_
_geom_bond_atom_site_label_1
_geom_bond_atom_site_label_2
_geom_bond_distance
K1 O3 2.7538(17)
K1 O9 2.7910(18)
K1 O7 2.7914(18)
K1 O8 2.7916(18)
K1 O12 2.8169(19)
K1 O11 2.8525(18)
K1 O10 2.8528(18)
O1 C16 1.322(3)
O1 H1A 0.8200
O2 C16 1.207(3)
O3 C23 1.221(3)
O4 C23 1.300(3)
O4 H1A 0.8200
O5 C30 1.245(3)
O6 C30 1.269(3)
O7 C42 1.411(4)
O7 C31 1.436(3)
O8 C32 1.415(3)
O8 C33 1.432(3)
O9 C34 1.426(3)
O9 C35 1.431(3)
O10 C36 1.420(3)
O10 C37 1.428(3)
O11 C39 1.419(3)
O11 C38 1.419(3)
O12 C41 1.415(3)
O12 C40 1.418(4)
O13 C43 1.400(4)
O13 H13A 0.8200
C1 C2 1.406(3)
C1 C6 1.409(3)
C1 C10 1.497(3)
C2 C3 1.407(3)
C2 C7 1.517(3)
C3 C4 1.404(3)
C3 C17 1.501(3)
C4 C5 1.416(3)
C4 C8 1.504(3)
C5 C6 1.404(3)
C5 C24 1.500(3)
C6 C9 1.509(3)
C7 H7A 0.9600
C7 H7B 0.9600
C7 H7C 0.9600
C8 H8A 0.9600
C8 H8B 0.9600
C8 H8C 0.9600
C9 H9A 0.9600
C9 H9B 0.9600
C9 H9C 0.9600
C10 C15 1.386(3)
C10 C11 1.388(3)
C11 C12 1.384(3)
C11 H11A 0.9300
C12 C13 1.384(3)
C12 H12A 0.9300
C13 C14 1.385(3)
C13 C16 1.494(3)
C14 C15 1.377(3)
C14 H14A 0.9300
C15 H15A 0.9300
C17 C18 1.390(3)
C17 C22 1.392(3)
C18 C19 1.385(3)
C18 H18A 0.9300
C19 C20 1.390(3)
C19 H19A 0.9300
C20 C21 1.382(3)
C20 C23 1.500(3)
C21 C22 1.387(3)
C21 H21A 0.9300
C22 H22A 0.9300
C24 C25 1.392(3)
C24 C29 1.403(3)
C25 C26 1.387(3)
C25 H25A 0.9300
C26 C27 1.392(3)
C26 H26A 0.9300
C27 C28 1.391(3)
C27 C30 1.501(3)
C28 C29 1.381(3)
C28 H28A 0.9300
C29 H29A 0.9300
C31 C32 1.495(4)
C31 H31A 0.9700
C31 H31B 0.9700
C32 H32A 0.9700
C32 H32B 0.9700
C33 C34 1.479(4)
C33 H33A 0.9700
C33 H33B 0.9700
C34 H34A 0.9700
C34 H34B 0.9700
C35 C36 1.499(4)
C35 H35A 0.9700
C35 H35B 0.9700
C36 H36A 0.9700
C36 H36B 0.9700
C37 C38 1.479(4)
C37 H37A 0.9700
C37 H37B 0.9700
C38 H38A 0.9700
C38 H38B 0.9700
C39 C40 1.474(5)
C39 H39A 0.9700
C39 H39B 0.9700
C40 H40A 0.9700
C40 H40B 0.9700
C42 C41 1.499(5)
C42 H42A 0.9700
C42 H42B 0.9700
C41 H41A 0.9700
C41 H41B 0.9700
C43 H43A 0.9600
C43 H43B 0.9600
C43 H43C 0.9600
O14 C44 1.445(6)
O14 H14B 0.8200
C44 H44A 0.9600
C44 H44B 0.9600
C44 H44C 0.9600
O14A C44A 1.413(7)
O14A H14C 0.8200
C44A H44D 0.9600
C44A H44E 0.9600
C44A H44F 0.9600

loop_
_geom_torsion_atom_site_label_1
_geom_torsion_atom_site_label_2
_geom_torsion_atom_site_label_3
_geom_torsion_atom_site_label_4
_geom_torsion
O9 K1 O3 C23 -16.3(3)
O7 K1 O3 C23 104.4(3)
O8 K1 O3 C23 41.5(3)
O12 K1 O3 C23 165.5(3)
O11 K1 O3 C23 -137.1(3)
O10 K1 O3 C23 -76.5(3)
O3 K1 O7 C42 57.98(18)
O9 K1 O7 C42 158.97(17)
O8 K1 O7 C42 141.84(19)
O12 K1 O7 C42 -21.41(17)
O11 K1 O7 C42 -34.10(19)
O10 K1 O7 C42 -23(4)
O3 K1 O7 C31 -66.81(16)
O9 K1 O7 C31 34.17(17)
O8 K1 O7 C31 17.04(16)
O12 K1 O7 C31 -146.21(17)
O11 K1 O7 C31 -158.90(16)
O10 K1 O7 C31 -148(4)
O3 K1 O8 C32 107.23(16)
O9 K1 O8 C32 -144.91(17)
O7 K1 O8 C32 18.21(16)
O12 K1 O8 C32 35.33(18)
O11 K1 O8 C32 129.6(8)
O10 K1 O8 C32 -162.05(15)
O3 K1 O8 C33 -123.87(17)
O9 K1 O8 C33 -16.02(17)
O7 K1 O8 C33 147.10(18)
O12 K1 O8 C33 164.22(16)
O11 K1 O8 C33 -101.5(9)
O10 K1 O8 C33 -33.16(18)
O3 K1 O9 C34 56.49(17)
O7 K1 O9 C34 -35.49(17)
O8 K1 O9 C34 -18.00(15)
O12 K1 O9 C34 155.4(17)
O11 K1 O9 C34 157.63(16)
O10 K1 O9 C34 144.55(17)
O3 K1 O9 C35 -79.39(16)
O7 K1 O9 C35 -171.37(15)
O8 K1 O9 C35 -153.88(17)
O12 K1 O9 C35 19.5(18)
O11 K1 O9 C35 21.75(17)
O10 K1 O9 C35 8.67(15)
O3 K1 O10 C36 126.49(15)
O9 K1 O10 C36 25.45(15)
O7 K1 O10 C36 -152(4)
O8 K1 O10 C36 42.69(16)
O12 K1 O10 C36 -154.17(15)
O11 K1 O10 C36 -141.40(16)
O3 K1 O10 C37 -107.45(15)
O9 K1 O10 C37 151.52(16)
O7 K1 O10 C37 -26(4)
O8 K1 O10 C37 168.75(14)
O12 K1 O10 C37 -28.10(16)
O11 K1 O10 C37 -15.33(15)
O3 K1 O11 C39 -56.7(2)
O9 K1 O11 C39 -162.25(19)
O7 K1 O11 C39 30.6(2)
O8 K1 O11 C39 -78.9(9)
O12 K1 O11 C39 17.67(19)
O10 K1 O11 C39 -149.2(2)
O3 K1 O11 C38 72.79(16)
O9 K1 O11 C38 -32.79(17)
O7 K1 O11 C38 160.04(15)
O8 K1 O11 C38 50.6(9)
O12 K1 O11 C38 147.13(17)
O10 K1 O11 C38 -19.76(15)
O3 K1 O12 C41 -105.31(18)
O9 K1 O12 C41 155.4(17)
O7 K1 O12 C41 -13.88(17)
O8 K1 O12 C41 -31.29(19)
O11 K1 O12 C41 153.15(19)
O10 K1 O12 C41 166.09(17)
O3 K1 O12 C40 118.24(19)
O9 K1 O12 C40 19.0(19)
O7 K1 O12 C40 -150.3(2)
O8 K1 O12 C40 -167.75(18)
O11 K1 O12 C40 16.70(18)
O10 K1 O12 C40 29.6(2)
C6 C1 C2 C3 1.5(3)
C10 C1 C2 C3 176.95(19)
C6 C1 C2 C7 -177.6(2)
C10 C1 C2 C7 -2.2(3)
C1 C2 C3 C4 0.8(3)
C7 C2 C3 C4 179.9(2)
C1 C2 C3 C17 -174.75(19)
C7 C2 C3 C17 4.4(3)
C2 C3 C4 C5 -3.2(3)
C17 C3 C4 C5 172.31(18)
C2 C3 C4 C8 179.46(19)
C17 C3 C4 C8 -5.1(3)
C3 C4 C5 C6 3.2(3)
C8 C4 C5 C6 -179.4(2)
C3 C4 C5 C24 -171.22(19)
C8 C4 C5 C24 6.2(3)
C4 C5 C6 C1 -1.0(3)
C24 C5 C6 C1 173.48(19)
C4 C5 C6 C9 -179.5(2)
C24 C5 C6 C9 -5.1(3)
C2 C1 C6 C5 -1.4(3)
C10 C1 C6 C5 -176.79(19)
C2 C1 C6 C9 177.17(19)
C10 C1 C6 C9 1.8(3)
C2 C1 C10 C15 -81.1(3)
C6 C1 C10 C15 94.3(3)
C2 C1 C10 C11 98.5(3)
C6 C1 C10 C11 -86.0(3)
C15 C10 C11 C12 1.0(4)
C1 C10 C11 C12 -178.7(2)
C10 C11 C12 C13 0.5(4)
C11 C12 C13 C14 -1.8(4)
C11 C12 C13 C16 178.4(2)
C12 C13 C14 C15 1.7(4)
C16 C13 C14 C15 -178.5(2)
C13 C14 C15 C10 -0.3(4)
C11 C10 C15 C14 -1.0(4)
C1 C10 C15 C14 178.6(2)
C12 C13 C16 O2 -173.9(2)
C14 C13 C16 O2 6.2(3)
C12 C13 C16 O1 5.4(3)
C14 C13 C16 O1 -174.4(2)
C4 C3 C17 C18 -107.7(3)
C2 C3 C17 C18 67.9(3)
C4 C3 C17 C22 73.7(3)
C2 C3 C17 C22 -110.7(2)
C22 C17 C18 C19 2.7(3)
C3 C17 C18 C19 -176.0(2)
C17 C18 C19 C20 -1.4(4)
C18 C19 C20 C21 -0.6(3)
C18 C19 C20 C23 176.5(2)
C19 C20 C21 C22 1.1(3)
C23 C20 C21 C22 -175.9(2)
C20 C21 C22 C17 0.2(3)
C18 C17 C22 C21 -2.1(3)
C3 C17 C22 C21 176.5(2)
K1 O3 C23 O4 -121.3(2)
K1 O3 C23 C20 61.5(3)
C21 C20 C23 O3 172.2(2)
C19 C20 C23 O3 -4.8(3)
C21 C20 C23 O4 -5.3(3)
C19 C20 C23 O4 177.7(2)
C6 C5 C24 C25 65.6(3)
C4 C5 C24 C25 -119.9(2)
C6 C5 C24 C29 -111.8(2)
C4 C5 C24 C29 62.8(3)
C29 C24 C25 C26 1.8(3)
C5 C24 C25 C26 -175.6(2)
C24 C25 C26 C27 -0.5(3)
C25 C26 C27 C28 -0.7(3)
C25 C26 C27 C30 175.5(2)
C26 C27 C28 C29 0.7(4)
C30 C27 C28 C29 -175.5(2)
C27 C28 C29 C24 0.5(4)
C25 C24 C29 C28 -1.8(4)
C5 C24 C29 C28 175.7(2)
C28 C27 C30 O5 -171.9(2)
C26 C27 C30 O5 11.9(3)
C28 C27 C30 O6 9.7(3)
C26 C27 C30 O6 -166.4(2)
C42 O7 C31 C32 -175.6(2)
K1 O7 C31 C32 -50.4(2)
C33 O8 C32 C31 178.5(2)
K1 O8 C32 C31 -51.4(2)
O7 C31 C32 O8 71.2(3)
C32 O8 C33 C34 175.8(2)
K1 O8 C33 C34 47.6(3)
C35 O9 C34 C33 -172.5(2)
K1 O9 C34 C33 49.4(2)
O8 C33 C34 O9 -64.7(3)
C34 O9 C35 C36 -176.7(2)
K1 O9 C35 C36 -40.0(2)
C37 O10 C36 C35 176.3(2)
K1 O10 C36 C35 -57.0(2)
O9 C35 C36 O10 65.3(3)
C36 O10 C37 C38 174.3(2)
K1 O10 C37 C38 48.6(2)
C39 O11 C38 C37 -176.9(2)
K1 O11 C38 C37 53.0(2)
O10 C37 C38 O11 -70.0(3)
C38 O11 C39 C40 -178.8(2)
K1 O11 C39 C40 -49.7(3)
C41 O12 C40 C39 175.5(2)
K1 O12 C40 C39 -47.9(3)
O11 C39 C40 O12 64.9(3)
C31 O7 C42 C41 178.8(2)
K1 O7 C42 C41 54.4(3)
C40 O12 C41 C42 -176.8(2)
K1 O12 C41 C42 45.6(3)
O7 C42 C41 O12 -68.1(3)
